data_4075665
loop_
_publ_author_name
'Boubekeur, Le\"ila'
'Ricard, Louis'
'M\'ezailles, Nicolas'
'Le Floch, Pascal'

_publ_section_title
;
 Synthesis of New Mixed Phosphine\sim Iminophosphorane Bidentate Ligands
 and Their Coordination to Group 10 Metal Centers
;
_journal_issue 6
_journal_name_full Organometallics
_journal_page_first 1065
_journal_paper_doi 10.1021/om0490684
_journal_volume 24
_journal_year 2005
_chemical_formula_sum 'C33 H31 Br0.16 Cl1.84 N P2 Pd'
_chemical_formula_weight 688.05
_chemical_name_systematic
; 
 ? 
;
_space_group_IT_number 19
_symmetry_cell_setting orthorhombic
_symmetry_space_group_name_Hall 'P 2ac 2ab'
_symmetry_space_group_name_H-M 'P 21 21 21'
_atom_sites_solution_hydrogens geom
_atom_sites_solution_primary direct
_atom_sites_solution_secondary difmap
_audit_creation_method SHELXL-97
_cell_angle_alpha 90.00
_cell_angle_beta 90.00
_cell_angle_gamma 90.00
_cell_formula_units_Z 4
_cell_length_a 12.3220(10)
_cell_length_b 13.6670(10)
_cell_length_c 17.6790(10)
_cell_measurement_reflns_used 251
_cell_measurement_temperature 150.0(1)
_cell_measurement_theta_max 20.0
_cell_measurement_theta_min 3.0
_cell_volume 2977.2(4)
_computing_structure_refinement 'SHELXL-97 (Sheldrick, 1997)'
_computing_structure_solution 'SHELXS-97 (Sheldrick, 1990)'
_diffrn_ambient_temperature 150.0(1)
_diffrn_measured_fraction_theta_full 0.998
_diffrn_measured_fraction_theta_max 0.998
_diffrn_measurement_device_type KappaCCD
_diffrn_measurement_method 'phi and omega scans'
_diffrn_radiation_monochromator graphite
_diffrn_radiation_source 'fine-focus sealed tube'
_diffrn_radiation_type MoK\a
_diffrn_radiation_wavelength 0.71069
_diffrn_reflns_av_R_equivalents 0.0000
_diffrn_reflns_av_sigmaI/netI 0.0643
_diffrn_reflns_limit_h_max 17
_diffrn_reflns_limit_h_min -17
_diffrn_reflns_limit_k_max 19
_diffrn_reflns_limit_k_min -19
_diffrn_reflns_limit_l_max 24
_diffrn_reflns_limit_l_min -24
_diffrn_reflns_number 8674
_diffrn_reflns_theta_full 30.03
_diffrn_reflns_theta_max 30.03
_diffrn_reflns_theta_min 3.20
_exptl_absorpt_coefficient_mu 1.138
_exptl_absorpt_correction_T_max 0.9559
_exptl_absorpt_correction_T_min 0.8755
_exptl_absorpt_correction_type multi-scan
_exptl_crystal_colour orange
_exptl_crystal_density_diffrn 1.535
_exptl_crystal_density_method 'not measured'
_exptl_crystal_description plate
_exptl_crystal_F_000 1396
_exptl_crystal_size_max 0.12
_exptl_crystal_size_mid 0.10
_exptl_crystal_size_min 0.04
_refine_diff_density_max 0.999
_refine_diff_density_min -1.117
_refine_diff_density_rms 0.103
_refine_ls_abs_structure_details 'Flack H D (1983), Acta Cryst. A39, 876-881'
_refine_ls_abs_structure_Flack 0.01(2)
_refine_ls_extinction_coef 0.0015(3)
_refine_ls_extinction_expression Fc^*^=kFc[1+0.001xFc^2^\l^3^/sin(2\q)]^-1/4^
_refine_ls_extinction_method SHELXL
_refine_ls_goodness_of_fit_ref 1.005
_refine_ls_hydrogen_treatment mixed
_refine_ls_matrix_type full
_refine_ls_number_parameters 364
_refine_ls_number_reflns 8674
_refine_ls_number_restraints 0
_refine_ls_restrained_S_all 1.005
_refine_ls_R_factor_all 0.0604
_refine_ls_R_factor_gt 0.0398
_refine_ls_shift/su_max 0.001
_refine_ls_shift/su_mean 0.000
_refine_ls_structure_factor_coef Fsqd
_refine_ls_weighting_details 'calc w=1/[\s^2^(Fo^2^)+(0.0457P)^2^+0.0000P] where P=(Fo^2^+2Fc^2^)/3'
_refine_ls_weighting_scheme calc
_refine_ls_wR_factor_gt 0.0854
_refine_ls_wR_factor_ref 0.0930
_reflns_number_gt 6885
_reflns_number_total 8674
_reflns_threshold_expression >2sigma(I)
_cod_data_source_file om0490684si20041129_110219.cif
_cod_data_source_block pdcl2benzimip
_cod_depositor_comments
;
The following automatic conversions were performed:

'_symmetry_cell_setting' value 'Orthorhombic' changed to
'orthorhombic' according to
/home/saulius/struct/CIF-dictionaries/cif_core.dic dictionary named
'cif_core.dic' version 2.4.1 from 2010-06-29.

Automatic conversion script
Id: cif_fix_values 1715 2011-07-08 13:25:40Z adriana 
;
_cod_original_sg_symbol_H-M 'P212121     '
_cod_database_code 4075665

loop_
_symmetry_equiv_pos_as_xyz
'x, y, z'
'-x+1/2, -y, z+1/2'
'x+1/2, -y+1/2, -z'
'-x, y+1/2, -z+1/2'

loop_
_atom_site_label
_atom_site_type_symbol
_atom_site_fract_x
_atom_site_fract_y
_atom_site_fract_z
_atom_site_U_iso_or_equiv
_atom_site_adp_type
_atom_site_occupancy
_atom_site_symmetry_multiplicity
_atom_site_calc_flag
_atom_site_refinement_flags
_atom_site_disorder_assembly
_atom_site_disorder_group
Pd1 Pd 0.183974(17) 0.00340(2) 0.275228(12) 0.01929(7) Uani 1 1 d . . .
Cl1 Cl 0.23339(6) -0.01613(7) 0.40467(4) 0.02347(19) Uani 1 1 d . A .
Br2 Br -0.0039(16) -0.0003(10) 0.3134(12) 0.0216(17) Uani 0.163(3) 1 d P A 1
Cl2 Cl 0.0010(8) -0.0020(5) 0.3064(6) 0.0255(10) Uani 0.837(3) 1 d P A 2
P1 P 0.35641(7) -0.05549(7) 0.16670(5) 0.01976(18) Uani 1 1 d . A .
P2 P 0.13562(6) 0.00916(8) 0.15291(4) 0.02000(17) Uani 1 1 d . A .
N1 N 0.34755(19) 0.0079(2) 0.24310(13) 0.0189(5) Uani 1 1 d . A .
C1 C 0.2610(2) -0.0081(3) 0.09875(16) 0.0214(6) Uani 1 1 d . . .
H1A H 0.2497 -0.0552 0.0569 0.026 Uiso 1 1 calc R A .
H1B H 0.2867 0.0547 0.0775 0.026 Uiso 1 1 calc R . .
C2 C 0.4891(3) -0.0540(3) 0.12272(18) 0.0219(7) Uani 1 1 d . . .
C3 C 0.5808(3) -0.0794(3) 0.1638(2) 0.0292(8) Uani 1 1 d . A .
H3 H 0.5743 -0.1011 0.2147 0.035 Uiso 1 1 calc R . .
C4 C 0.6819(3) -0.0728(3) 0.1298(2) 0.0344(9) Uani 1 1 d . . .
H4 H 0.7450 -0.0887 0.1581 0.041 Uiso 1 1 calc R A .
C5 C 0.6919(3) -0.0437(3) 0.0562(2) 0.0353(9) Uani 1 1 d . A .
H5 H 0.7619 -0.0382 0.0339 0.042 Uiso 1 1 calc R . .
C6 C 0.6004(3) -0.0223(3) 0.0139(2) 0.0323(9) Uani 1 1 d . . .
H6 H 0.6074 -0.0050 -0.0379 0.039 Uiso 1 1 calc R A .
C7 C 0.4993(3) -0.0260(3) 0.04686(19) 0.0272(8) Uani 1 1 d . A .
H7 H 0.4366 -0.0097 0.0182 0.033 Uiso 1 1 calc R . .
C8 C 0.3201(3) -0.1795(2) 0.18805(19) 0.0208(7) Uani 1 1 d . . .
C9 C 0.2801(3) -0.2415(3) 0.1320(2) 0.0271(8) Uani 1 1 d . A .
H9 H 0.2721 -0.2183 0.0816 0.033 Uiso 1 1 calc R . .
C10 C 0.2520(3) -0.3367(3) 0.1497(2) 0.0343(10) Uani 1 1 d . . .
H10 H 0.2235 -0.3784 0.1116 0.041 Uiso 1 1 calc R A .
C11 C 0.2652(3) -0.3715(3) 0.2222(2) 0.0329(9) Uani 1 1 d . A .
H11 H 0.2460 -0.4371 0.2339 0.039 Uiso 1 1 calc R . .
C12 C 0.3062(3) -0.3111(3) 0.2780(2) 0.0317(8) Uani 1 1 d . . .
H12 H 0.3162 -0.3355 0.3278 0.038 Uiso 1 1 calc R A .
C13 C 0.3329(3) -0.2146(3) 0.2613(2) 0.0254(8) Uani 1 1 d . A .
H13 H 0.3599 -0.1728 0.2998 0.030 Uiso 1 1 calc R . .
C14 C 0.0510(3) -0.0910(3) 0.12109(19) 0.0230(8) Uani 1 1 d . . .
C15 C 0.0169(3) -0.0933(3) 0.0454(2) 0.0321(9) Uani 1 1 d . A .
H15 H 0.0329 -0.0402 0.0126 0.038 Uiso 1 1 calc R . .
C16 C -0.0400(4) -0.1729(3) 0.0189(2) 0.0417(10) Uani 1 1 d . . .
H16 H -0.0629 -0.1746 -0.0324 0.050 Uiso 1 1 calc R A .
C17 C -0.0638(4) -0.2497(3) 0.0660(2) 0.0386(10) Uani 1 1 d . A .
H17 H -0.1038 -0.3038 0.0471 0.046 Uiso 1 1 calc R . .
C18 C -0.0304(3) -0.2493(3) 0.1402(2) 0.0314(9) Uani 1 1 d . . .
H18 H -0.0467 -0.3029 0.1724 0.038 Uiso 1 1 calc R A .
C19 C 0.0272(3) -0.1696(3) 0.1675(2) 0.0263(8) Uani 1 1 d . A .
H19 H 0.0507 -0.1690 0.2187 0.032 Uiso 1 1 calc R . .
C20 C 0.0755(3) 0.1202(3) 0.1148(2) 0.0217(8) Uani 1 1 d . . .
C21 C 0.1172(3) 0.1661(3) 0.05155(19) 0.0265(8) Uani 1 1 d . A .
H21 H 0.1782 0.1388 0.0263 0.032 Uiso 1 1 calc R . .
C22 C 0.0709(3) 0.2517(3) 0.0247(2) 0.0315(9) Uani 1 1 d . . .
H22 H 0.1007 0.2835 -0.0183 0.038 Uiso 1 1 calc R A .
C23 C -0.0196(3) 0.2909(3) 0.0609(2) 0.0313(9) Uani 1 1 d . A .
H23 H -0.0522 0.3492 0.0424 0.038 Uiso 1 1 calc R . .
C24 C -0.0615(3) 0.2446(3) 0.1236(2) 0.0320(9) Uani 1 1 d . . .
H24 H -0.1229 0.2716 0.1485 0.038 Uiso 1 1 calc R A .
C25 C -0.0156(3) 0.1603(3) 0.1504(2) 0.0271(8) Uani 1 1 d . A .
H25 H -0.0458 0.1289 0.1934 0.033 Uiso 1 1 calc R . .
C26 C 0.4122(3) 0.0999(3) 0.24993(19) 0.0226(7) Uani 1 1 d . . .
H26 H 0.4827 0.0878 0.2235 0.027 Uiso 1 1 calc R A .
C27 C 0.4392(3) 0.1207(3) 0.3315(2) 0.0299(9) Uani 1 1 d . A .
H27A H 0.3721 0.1322 0.3599 0.045 Uiso 1 1 calc R . .
H27B H 0.4855 0.1789 0.3345 0.045 Uiso 1 1 calc R . .
H27C H 0.4777 0.0646 0.3532 0.045 Uiso 1 1 calc R . .
C28 C 0.3600(3) 0.1885(2) 0.21109(19) 0.0223(7) Uani 1 1 d . A .
C29 C 0.4087(3) 0.2289(3) 0.1469(2) 0.0317(9) Uani 1 1 d . . .
H29 H 0.4720 0.1995 0.1263 0.038 Uiso 1 1 calc R A .
C30 C 0.3649(4) 0.3117(3) 0.1129(2) 0.0386(10) Uani 1 1 d . A .
H30 H 0.3993 0.3398 0.0700 0.046 Uiso 1 1 calc R . .
C31 C 0.2712(4) 0.3532(3) 0.1417(3) 0.0383(10) Uani 1 1 d . . .
H31 H 0.2410 0.4097 0.1186 0.046 Uiso 1 1 calc R A .
C32 C 0.2218(3) 0.3121(3) 0.2043(2) 0.0343(9) Uani 1 1 d . A .
H32 H 0.1565 0.3397 0.2234 0.041 Uiso 1 1 calc R . .
C33 C 0.2664(3) 0.2315(3) 0.2391(2) 0.0283(8) Uani 1 1 d . . .
H33 H 0.2326 0.2050 0.2829 0.034 Uiso 1 1 calc R A .

loop_
_atom_site_aniso_label
_atom_site_aniso_U_11
_atom_site_aniso_U_22
_atom_site_aniso_U_33
_atom_site_aniso_U_23
_atom_site_aniso_U_13
_atom_site_aniso_U_12
Pd1 0.01980(11) 0.02154(12) 0.01653(11) 0.00015(12) 0.00105(8) -0.00032(13)
Cl1 0.0235(4) 0.0355(5) 0.0114(3) 0.0013(3) 0.0000(3) -0.0060(4)
Br2 0.023(3) 0.019(3) 0.022(3) -0.002(2) 0.0070(19) -0.002(3)
Cl2 0.0222(13) 0.0297(17) 0.0246(18) -0.0002(13) 0.0050(12) 0.0028(14)
P1 0.0189(4) 0.0222(5) 0.0182(4) 0.0012(3) 0.0006(4) 0.0022(4)
P2 0.0191(4) 0.0222(5) 0.0187(3) 0.0009(4) 0.0012(3) 0.0007(4)
N1 0.0169(11) 0.0214(14) 0.0184(11) 0.0019(12) 0.0012(9) -0.0031(13)
C1 0.0228(14) 0.0255(17) 0.0158(13) -0.0006(16) 0.0009(11) 0.0012(17)
C2 0.0217(17) 0.0215(18) 0.0225(17) 0.0006(14) 0.0004(14) 0.0033(14)
C3 0.0248(18) 0.036(2) 0.0263(19) 0.0039(16) 0.0022(16) 0.0048(16)
C4 0.0243(18) 0.044(2) 0.035(2) 0.0028(17) -0.0032(18) 0.0105(18)
C5 0.0217(18) 0.047(2) 0.037(2) 0.0045(18) 0.0083(17) 0.0050(17)
C6 0.0301(19) 0.039(3) 0.0275(17) 0.0065(16) 0.0112(15) 0.0026(17)
C7 0.0227(16) 0.033(2) 0.0262(17) 0.0019(14) -0.0016(14) 0.0033(14)
C8 0.0216(17) 0.0187(17) 0.0221(17) -0.0007(13) -0.0015(15) 0.0061(15)
C9 0.0298(19) 0.029(2) 0.0231(17) -0.0043(15) -0.0031(15) 0.0055(16)
C10 0.033(2) 0.025(2) 0.044(3) -0.0069(17) -0.008(2) -0.0019(17)
C11 0.0273(19) 0.0232(18) 0.048(2) 0.0007(18) 0.0038(19) 0.0023(16)
C12 0.031(2) 0.033(2) 0.032(2) 0.0085(17) 0.0033(18) 0.0055(17)
C13 0.0224(19) 0.0254(19) 0.0284(19) -0.0016(14) 0.0019(15) 0.0009(14)
C14 0.0240(18) 0.026(2) 0.0193(17) 0.0002(14) 0.0020(15) -0.0010(15)
C15 0.036(2) 0.036(2) 0.0249(19) 0.0027(16) 0.0019(17) -0.0120(18)
C16 0.046(3) 0.050(3) 0.029(2) -0.0049(19) -0.0050(19) -0.014(2)
C17 0.038(2) 0.032(2) 0.045(2) -0.012(2) 0.0053(19) -0.0122(19)
C18 0.030(2) 0.023(2) 0.041(2) 0.0041(17) 0.0087(18) -0.0002(17)
C19 0.0268(19) 0.026(2) 0.0262(19) 0.0024(15) -0.0001(16) -0.0005(16)
C20 0.0198(18) 0.0218(18) 0.0234(18) 0.0037(14) -0.0064(14) 0.0035(14)
C21 0.0275(19) 0.029(2) 0.0226(17) -0.0009(14) -0.0011(15) 0.0060(16)
C22 0.036(2) 0.029(2) 0.0292(19) 0.0089(17) 0.0006(17) 0.0008(17)
C23 0.043(2) 0.022(2) 0.029(2) 0.0023(16) -0.0055(18) 0.0050(17)
C24 0.034(2) 0.028(2) 0.034(2) -0.0027(17) 0.0005(18) 0.0102(17)
C25 0.027(2) 0.028(2) 0.027(2) 0.0049(15) 0.0009(16) 0.0029(16)
C26 0.0199(16) 0.0255(19) 0.0224(17) -0.0005(14) -0.0001(14) -0.0026(14)
C27 0.031(2) 0.030(2) 0.0290(19) -0.0025(16) -0.0049(17) -0.0084(16)
C28 0.0228(17) 0.0217(17) 0.0225(18) -0.0040(13) -0.0002(15) -0.0061(15)
C29 0.034(2) 0.032(2) 0.0296(19) -0.0023(16) 0.0045(17) 0.0047(17)
C30 0.049(3) 0.035(2) 0.032(2) 0.0108(17) 0.000(2) 0.003(2)
C31 0.045(3) 0.027(2) 0.043(2) -0.0037(19) -0.014(2) 0.0065(19)
C32 0.031(2) 0.030(2) 0.041(2) -0.0062(17) -0.0089(18) 0.0052(18)
C33 0.0270(19) 0.028(2) 0.030(2) -0.0030(15) 0.0011(16) -0.0022(16)

loop_
_atom_type_symbol
_atom_type_description
_atom_type_scat_dispersion_real
_atom_type_scat_dispersion_imag
_atom_type_scat_source
C C 0.0033 0.0016 'International Tables Vol C Tables 4.2.6.8 and 6.1.1.4'
H H 0.0000 0.0000 'International Tables Vol C Tables 4.2.6.8 and 6.1.1.4'
N N 0.0061 0.0033 'International Tables Vol C Tables 4.2.6.8 and 6.1.1.4'
P P 0.1023 0.0942 'International Tables Vol C Tables 4.2.6.8 and 6.1.1.4'
Cl Cl 0.1484 0.1585 'International Tables Vol C Tables 4.2.6.8 and 6.1.1.4'
Pd Pd -0.9988 1.0072 'International Tables Vol C Tables 4.2.6.8 and 6.1.1.4'
Br Br -0.2901 2.4595 'International Tables Vol C Tables 4.2.6.8 and 6.1.1.4'

loop_
_geom_angle_atom_site_label_1
_geom_angle_atom_site_label_2
_geom_angle_atom_site_label_3
_geom_angle
N1 Pd1 P2 89.61(7)
N1 Pd1 Cl2 178.0(3)
P2 Pd1 Cl2 88.4(3)
N1 Pd1 Cl1 91.02(7)
P2 Pd1 Cl1 175.55(4)
Cl2 Pd1 Cl1 91.0(3)
N1 Pd1 Br2 179.3(4)
P2 Pd1 Br2 90.9(5)
Cl2 Pd1 Br2 2.6(7)
Cl1 Pd1 Br2 88.5(5)
N1 Pd1 P1 31.31(7)
P2 Pd1 P1 65.01(3)
Cl2 Pd1 P1 146.9(2)
Cl1 Pd1 P1 114.00(3)
Br2 Pd1 P1 149.4(4)
N1 P1 C8 108.39(15)
N1 P1 C1 108.79(15)
C8 P1 C1 108.48(17)
N1 P1 C2 114.57(15)
C8 P1 C2 109.06(16)
C1 P1 C2 107.40(15)
N1 P1 Pd1 42.60(9)
C8 P1 Pd1 86.65(11)
C1 P1 Pd1 82.33(10)
C2 P1 Pd1 156.81(12)
C14 P2 C20 106.35(16)
C14 P2 C1 103.02(16)
C20 P2 C1 104.93(17)
C14 P2 Pd1 115.20(12)
C20 P2 Pd1 119.63(12)
C1 P2 Pd1 105.96(10)
C26 N1 P1 119.0(2)
C26 N1 Pd1 121.1(2)
P1 N1 Pd1 106.09(13)
P1 C1 P2 104.37(15)
C3 C2 C7 119.8(3)
C3 C2 P1 120.5(2)
C7 C2 P1 119.7(3)
C4 C3 C2 119.2(3)
C5 C4 C3 120.9(4)
C4 C5 C6 120.1(4)
C7 C6 C5 120.1(3)
C6 C7 C2 119.8(3)
C13 C8 C9 119.6(3)
C13 C8 P1 119.6(3)
C9 C8 P1 120.8(3)
C10 C9 C8 119.9(3)
C11 C10 C9 120.5(4)
C10 C11 C12 120.1(4)
C11 C12 C13 120.0(3)
C8 C13 C12 119.9(3)
C19 C14 C15 119.0(4)
C19 C14 P2 121.7(3)
C15 C14 P2 119.1(3)
C16 C15 C14 119.7(4)
C17 C16 C15 120.5(4)
C16 C17 C18 120.8(4)
C17 C18 C19 119.2(4)
C14 C19 C18 120.8(4)
C21 C20 C25 119.0(3)
C21 C20 P2 121.8(3)
C25 C20 P2 119.2(3)
C20 C21 C22 120.5(3)
C21 C22 C23 119.8(3)
C24 C23 C22 119.6(4)
C25 C24 C23 120.7(4)
C24 C25 C20 120.4(4)
N1 C26 C27 110.7(3)
N1 C26 C28 113.9(3)
C27 C26 C28 111.8(3)
C33 C28 C29 118.7(3)
C33 C28 C26 121.6(3)
C29 C28 C26 119.7(3)
C30 C29 C28 120.4(4)
C31 C30 C29 119.9(4)
C32 C31 C30 119.8(4)
C33 C32 C31 120.5(4)
C32 C33 C28 120.8(4)

loop_
_geom_bond_atom_site_label_1
_geom_bond_atom_site_label_2
_geom_bond_distance
Pd1 N1 2.095(2)
Pd1 P2 2.2444(8)
Pd1 Cl2 2.323(9)
Pd1 Cl1 2.3830(8)
Pd1 Br2 2.41(2)
Pd1 P1 2.9739(9)
P1 N1 1.608(3)
P1 C8 1.793(3)
P1 C1 1.801(3)
P1 C2 1.810(3)
P2 C14 1.810(4)
P2 C20 1.819(4)
P2 C1 1.833(3)
N1 C26 1.494(4)
C2 C3 1.387(5)
C2 C7 1.400(5)
C3 C4 1.386(5)
C4 C5 1.367(5)
C5 C6 1.384(5)
C6 C7 1.376(5)
C8 C13 1.390(5)
C8 C9 1.394(5)
C9 C10 1.382(6)
C10 C11 1.376(6)
C11 C12 1.383(5)
C12 C13 1.391(5)
C14 C19 1.383(5)
C14 C15 1.403(5)
C15 C16 1.375(5)
C16 C17 1.372(6)
C17 C18 1.374(6)
C18 C19 1.387(5)
C20 C21 1.382(5)
C20 C25 1.398(5)
C21 C22 1.385(5)
C22 C23 1.393(5)
C23 C24 1.377(5)
C24 C25 1.368(5)
C26 C27 1.507(5)
C26 C28 1.534(5)
C28 C33 1.386(5)
C28 C29 1.397(5)
C29 C30 1.390(5)
C30 C31 1.384(6)
C31 C32 1.381(6)
C32 C33 1.377(5)
